data_2211822
loop_
_publ_author_name
'Ock Keum Kawk'
'Kil Sik Min'
'Bong Gon Kim'

_publ_section_title
;
 Tetraaqua(2,2'-bipyridine-5,5'-dicarboxylato)iron(II) dihydrate
;
_journal_coeditor_code HB2212
_journal_issue 1
_journal_name_full 'Acta Crystallographica Section E'
_journal_page_first m17
_journal_page_last m19
_journal_paper_doi 10.1107/S1600536806050914
_journal_volume 63
_journal_year 2007
_chemical_formula_iupac '[Fe (C12 H6 N2 O4) (H2 O)4], 2H2 O'
_chemical_formula_moiety 'C12 H14 Fe N2 O8, 2(H2 O)'
_chemical_formula_sum 'C12 H18 Fe N2 O10'
_chemical_formula_weight 406.13
_chemical_name_systematic
;
Tetraaqua(2,2'-bipyridine-5,5'-dicarboxylato)iron(II) dihydrate
;
_space_group_IT_number 15
_symmetry_cell_setting monoclinic
_symmetry_space_group_name_Hall '-C 2yc'
_symmetry_space_group_name_H-M 'C 1 2/c 1'
_atom_sites_solution_hydrogens geom
_atom_sites_solution_primary heavy
_atom_sites_solution_secondary difmap
_cell_angle_alpha 90.00
_cell_angle_beta 93.620(2)
_cell_angle_gamma 90.00
_cell_formula_units_Z 4
_cell_length_a 12.7597(11)
_cell_length_b 9.2615(8)
_cell_length_c 13.2195(11)
_cell_measurement_reflns_used 3035
_cell_measurement_temperature 173(2)
_cell_measurement_theta_max 28.26
_cell_measurement_theta_min 2.72
_cell_volume 1559.1(2)
_computing_cell_refinement 'SAINT (Siemens, 1996)'
_computing_data_collection 'SMART (Siemens, 1996)'
_computing_data_reduction 'SHELXTL (Siemens, 1996)'
_computing_molecular_graphics 'ORTEP-3 (Farrugia, 1997)'
_computing_publication_material SHELXL97
_computing_structure_refinement 'SHELXL97 (Sheldrick, 1997)'
_computing_structure_solution 'SHELXS97 (Sheldrick, 1997)'
_diffrn_ambient_temperature 173(2)
_diffrn_measured_fraction_theta_full 0.999
_diffrn_measured_fraction_theta_max 0.943
_diffrn_measurement_device_type 'Siemens SMART CCD'
_diffrn_measurement_method \w
_diffrn_radiation_monochromator graphite
_diffrn_radiation_source 'fine-focus sealed tube'
_diffrn_radiation_type MoK\a
_diffrn_radiation_wavelength 0.71073
_diffrn_reflns_av_R_equivalents 0.0247
_diffrn_reflns_av_sigmaI/netI 0.0309
_diffrn_reflns_limit_h_max 16
_diffrn_reflns_limit_h_min -16
_diffrn_reflns_limit_k_max 8
_diffrn_reflns_limit_k_min -12
_diffrn_reflns_limit_l_max 17
_diffrn_reflns_limit_l_min -15
_diffrn_reflns_number 4812
_diffrn_reflns_theta_full 25.00
_diffrn_reflns_theta_max 28.26
_diffrn_reflns_theta_min 2.72
_exptl_absorpt_coefficient_mu 1.027
_exptl_absorpt_correction_T_max 0.884
_exptl_absorpt_correction_T_min 0.777
_exptl_absorpt_correction_type multi-scan
_exptl_absorpt_process_details '(SADABS; Sheldrick, 1996)'
_exptl_crystal_colour red
_exptl_crystal_density_diffrn 1.730
_exptl_crystal_density_method 'not measured'
_exptl_crystal_description prism
_exptl_crystal_F_000 840
_exptl_crystal_size_max 0.30
_exptl_crystal_size_mid 0.15
_exptl_crystal_size_min 0.12
_refine_diff_density_max 0.515
_refine_diff_density_min -0.789
_refine_ls_extinction_method none
_refine_ls_goodness_of_fit_ref 1.190
_refine_ls_hydrogen_treatment mixed
_refine_ls_matrix_type full
_refine_ls_number_parameters 138
_refine_ls_number_reflns 1827
_refine_ls_number_restraints 0
_refine_ls_restrained_S_all 1.190
_refine_ls_R_factor_all 0.0446
_refine_ls_R_factor_gt 0.0386
_refine_ls_shift/su_max 0.000
_refine_ls_shift/su_mean 0.000
_refine_ls_structure_factor_coef Fsqd
_refine_ls_weighting_details 'calc w=1/[\s^2^(Fo^2^)+(0.0294P)^2^+2.755P] where P=(Fo^2^+2Fc^2^)/3'
_refine_ls_weighting_scheme calc
_refine_ls_wR_factor_gt 0.0818
_refine_ls_wR_factor_ref 0.0847
_reflns_number_gt 1666
_reflns_number_total 1827
_reflns_threshold_expression I>2\s(I)
_cod_data_source_file hb2212.cif
_cod_data_source_block I
_cod_original_sg_symbol_H-M 'C 2/c'
_cod_database_code 2211822
_cod_database_fobs_code 2211822

loop_
_symmetry_equiv_pos_as_xyz
'x, y, z'
'-x, y, -z+1/2'
'x+1/2, y+1/2, z'
'-x+1/2, y+1/2, -z+1/2'
'-x, -y, -z'
'x, -y, z-1/2'
'-x+1/2, -y+1/2, -z'
'x+1/2, -y+1/2, z-1/2'

loop_
_atom_site_type_symbol
_atom_site_label
_atom_site_fract_x
_atom_site_fract_y
_atom_site_fract_z
_atom_site_U_iso_or_equiv
_atom_site_adp_type
_atom_site_calc_flag
_atom_site_refinement_flags
_atom_site_occupancy
Fe Fe1 0.0000 0.69530(5) 0.2500 0.01321(13) Uani d S 1
O O1 0.25315(12) 1.08141(18) 0.61965(12) 0.0221(4) Uani d . 1
O O2 0.20853(13) 0.84945(18) 0.62409(12) 0.0232(4) Uani d . 1
O O1W -0.04583(15) 0.5442(2) 0.14090(15) 0.0279(4) Uani d . 1
H H1A -0.100(3) 0.504(4) 0.138(2) 0.041(10) Uiso d . 1
H H1B -0.006(3) 0.494(4) 0.123(2) 0.035(10) Uiso d . 1
O O2W -0.16387(12) 0.6825(2) 0.29257(13) 0.0190(3) Uani d . 1
H H2A -0.205(3) 0.670(3) 0.241(3) 0.039(9) Uiso d . 1
H H2B -0.184(3) 0.748(4) 0.320(3) 0.047(11) Uiso d . 1
O O3W 0.13099(15) 0.4237(2) 0.09342(17) 0.0366(5) Uani d . 1
H H3A 0.153(3) 0.340(5) 0.120(3) 0.076(14) Uiso d . 1
H H3B 0.162(3) 0.480(5) 0.132(3) 0.066(13) Uiso d . 1
N N1 0.04329(13) 0.8811(2) 0.34370(13) 0.0148(4) Uani d . 1
C C1 0.09674(16) 0.8717(2) 0.43480(15) 0.0157(4) Uani d . 1
H H1 0.1059 0.7793 0.4653 0.019 Uiso calc R 1
C C2 0.13880(15) 0.9911(2) 0.48570(15) 0.0146(4) Uani d . 1
C C3 0.12427(17) 1.1260(2) 0.44117(16) 0.0170(4) Uani d . 1
H H3 0.1522 1.2100 0.4741 0.020 Uiso calc R 1
C C4 0.06813(17) 1.1367(2) 0.34745(16) 0.0175(4) Uani d . 1
H H4 0.0568 1.2282 0.3162 0.021 Uiso calc R 1
C C5 0.02926(15) 1.0129(2) 0.30055(15) 0.0142(4) Uani d . 1
C C6 0.20443(16) 0.9727(2) 0.58463(16) 0.0159(4) Uani d . 1

loop_
_atom_site_aniso_label
_atom_site_aniso_U_11
_atom_site_aniso_U_22
_atom_site_aniso_U_33
_atom_site_aniso_U_12
_atom_site_aniso_U_13
_atom_site_aniso_U_23
Fe1 0.0120(2) 0.0127(2) 0.0145(2) 0.000 -0.00342(15) 0.000
O1 0.0206(8) 0.0206(9) 0.0239(8) 0.0024(7) -0.0091(7) -0.0049(7)
O2 0.0246(9) 0.0231(9) 0.0208(8) -0.0007(7) -0.0074(7) 0.0033(7)
O1W 0.0166(9) 0.0252(10) 0.0408(11) 0.0020(8) -0.0056(8) -0.0159(8)
O2W 0.0150(8) 0.0226(9) 0.0190(8) 0.0023(7) -0.0023(6) -0.0035(7)
O3W 0.0264(10) 0.0310(12) 0.0518(13) 0.0051(9) -0.0024(9) -0.0174(10)
N1 0.0132(8) 0.0170(9) 0.0137(8) 0.0009(7) -0.0024(7) 0.0015(7)
C1 0.0134(9) 0.0181(11) 0.0153(10) 0.0033(8) -0.0015(8) 0.0025(8)
C2 0.0096(9) 0.0204(11) 0.0135(9) 0.0006(8) -0.0004(7) -0.0013(8)
C3 0.0153(10) 0.0181(11) 0.0172(10) -0.0018(8) -0.0018(8) -0.0024(8)
C4 0.0177(10) 0.0165(11) 0.0179(10) -0.0005(9) -0.0026(8) 0.0009(8)
C5 0.0106(9) 0.0181(11) 0.0136(10) 0.0009(8) -0.0007(8) -0.0006(8)
C6 0.0122(9) 0.0206(11) 0.0146(10) 0.0037(8) -0.0014(8) -0.0026(8)

loop_
_atom_type_symbol
_atom_type_description
_atom_type_scat_dispersion_real
_atom_type_scat_dispersion_imag
_atom_type_scat_source
C C 0.0033 0.0016 'International Tables Vol C Tables 4.2.6.8 and 6.1.1.4'
H H 0.0000 0.0000 'International Tables Vol C Tables 4.2.6.8 and 6.1.1.4'
Fe Fe 0.3463 0.8444 'International Tables Vol C Tables 4.2.6.8 and 6.1.1.4'
N N 0.0061 0.0033 'International Tables Vol C Tables 4.2.6.8 and 6.1.1.4'
O O 0.0106 0.0060 'International Tables Vol C Tables 4.2.6.8 and 6.1.1.4'

loop_
_geom_angle_atom_site_label_1
_geom_angle_atom_site_label_2
_geom_angle_atom_site_label_3
_geom_angle_site_symmetry_1
_geom_angle_site_symmetry_3
_geom_angle
_geom_angle_publ_flag
O1W Fe1 N1 . . 170.08(8) n
O1W Fe1 O2W . . 84.87(8) n
N1 Fe1 O2W . . 96.22(7) n
O1W Fe1 O1W . 2 94.81(12) n
O1W Fe1 N1 2 . 95.03(7) ?
O1W Fe1 N1 . 2 95.03(7) ?
O1W Fe1 N1 2 2 170.08(8) ?
N1 Fe1 N1 . 2 75.17(9) y
O1W Fe1 O2W . 2 90.95(7) ?
O1W Fe1 O2W 2 2 84.87(8) ?
N1 Fe1 O2W . 2 88.68(6) ?
N1 Fe1 O2W 2 2 96.22(7) ?
O1W Fe1 O2W 2 . 90.95(7) ?
N1 Fe1 O2W 2 . 88.68(6) ?
O2W Fe1 O2W 2 . 173.83(10) ?
Fe1 O1W H1A . . 125(2) ?
Fe1 O1W H1B . . 119(2) ?
H1A O1W H1B . . 108(4) ?
Fe1 O2W H2A . . 110(2) ?
Fe1 O2W H2B . . 115(3) ?
H2A O2W H2B . . 107(3) ?
H3A O3W H3B . . 100(4) ?
C1 N1 C5 . . 118.68(18) ?
C1 N1 Fe1 . . 123.68(15) ?
C5 N1 Fe1 . . 116.86(13) ?
N1 C1 C2 . . 122.8(2) ?
N1 C1 H1 . . 118.6 ?
C2 C1 H1 . . 118.6 ?
C1 C2 C3 . . 118.37(19) ?
C1 C2 C6 . . 120.35(19) ?
C3 C2 C6 . . 121.18(19) ?
C2 C3 C4 . . 119.2(2) ?
C2 C3 H3 . . 120.4 ?
C4 C3 H3 . . 120.4 ?
C5 C4 C3 . . 119.3(2) ?
C5 C4 H4 . . 120.3 ?
C3 C4 H4 . . 120.3 ?
N1 C5 C4 . . 121.67(18) ?
N1 C5 C5 . 2 115.05(11) ?
C4 C5 C5 . 2 123.27(13) ?
O1 C6 O2 . . 124.69(19) yes
O1 C6 C2 . . 117.5(2) yes
O2 C6 C2 . . 117.80(19) yes

loop_
_geom_bond_atom_site_label_1
_geom_bond_atom_site_label_2
_geom_bond_site_symmetry_2
_geom_bond_distance
_geom_bond_publ_flag
Fe1 N1 . 2.1709(19) yes
Fe1 N1 2 2.1709(18) ?
Fe1 O1W . 2.0671(18) yes
Fe1 O1W 2 2.0671(18) ?
Fe1 O2W . 2.2026(16) yes
Fe1 O2W 2 2.2026(16) ?
C6 O1 . 1.256(3) yes
C6 O2 . 1.255(3) yes
O1W H1A . 0.79(3) ?
O1W H1B . 0.74(3) ?
O2W H2A . 0.84(3) ?
O2W H2B . 0.76(4) ?
O3W H3A . 0.88(5) ?
O3W H3B . 0.82(4) ?
N1 C1 . 1.349(3) n
N1 C5 . 1.355(3) ?
C1 C2 . 1.385(3) ?
C1 H1 . 0.9500 ?
C2 C3 . 1.389(3) ?
C2 C6 . 1.517(3) n
C3 C4 . 1.395(3) ?
C3 H3 . 0.9500 ?
C4 C5 . 1.381(3) ?
C4 H4 . 0.9500 ?
C5 C5 2 1.489(4) n

loop_
_geom_hbond_atom_site_label_D
_geom_hbond_atom_site_label_H
_geom_hbond_atom_site_label_A
_geom_hbond_site_symmetry_A
_geom_hbond_distance_DH
_geom_hbond_distance_HA
_geom_hbond_distance_DA
_geom_hbond_angle_DHA
_geom_hbond_publ_flag
O1W H1A O1 8_465 0.79(3) 2.03(4) 2.815(3) 173(3) y
O1W H1B O3W 1_555 0.74(3) 1.93(4) 2.629(3) 158(3) y
O2W H2A O2 8_465 0.84(3) 1.85(4) 2.691(2) 177(3) y
O2W H2B O1 5_576 0.76(4) 2.00(4) 2.755(3) 172(4) y
O3W H3A O2 6_565 0.88(5) 1.89(5) 2.737(3) 159(4) y
O3W H3B O2W 2_555 0.82(4) 2.12(4) 2.848(3) 148(4) y
C1 H1 O3W 6_566 0.95 2.54 3.458(3) 163 y

loop_
_geom_torsion_atom_site_label_1
_geom_torsion_atom_site_label_2
_geom_torsion_atom_site_label_3
_geom_torsion_atom_site_label_4
_geom_torsion_site_symmetry_1
_geom_torsion_site_symmetry_4
_geom_torsion
O1W Fe1 N1 C1 2 . 8.45(17)
N1 Fe1 N1 C1 2 . -173.1(2)
O2W Fe1 N1 C1 2 . -76.28(17)
O2W Fe1 N1 C1 . . 99.96(17)
O1W Fe1 N1 C5 2 . 178.18(16)
N1 Fe1 N1 C5 2 . -3.34(11)
O2W Fe1 N1 C5 2 . 93.45(15)
O2W Fe1 N1 C5 . . -90.31(15)
C5 N1 C1 C2 . . -0.6(3)
Fe1 N1 C1 C2 . . 168.92(16)
N1 C1 C2 C3 . . 0.6(3)
N1 C1 C2 C6 . . -175.87(19)
C1 C2 C3 C4 . . 0.1(3)
C6 C2 C3 C4 . . 176.51(19)
C2 C3 C4 C5 . . -0.7(3)
C1 N1 C5 C4 . . 0.0(3)
Fe1 N1 C5 C4 . . -170.29(16)
C1 N1 C5 C5 . 2 179.2(2)
Fe1 N1 C5 C5 . 2 8.9(3)
C3 C4 C5 N1 . . 0.7(3)
C3 C4 C5 C5 . 2 -178.5(2)
C1 C2 C6 O2 . . -8.3(3)
C3 C2 C6 O2 . . 175.3(2)
C1 C2 C6 O1 . . 169.8(2)
C3 C2 C6 O1 . . -6.6(3)
